data_8100759
loop_
_publ_author_name
'Kirfel, A.'
'Euler, H.'
'Valder, C.'
'Neugebauer, M.'
'Meier, M.'
'Braun, N.A.'

_publ_section_title
;
Crystal structure of (1R,2S,5S,6R,7R)-6-(4-bromobenzenesulfonyloxy)-
methyl-2,7-dimethyl-tricyclo[5.2.2.0^1,5^]undec-8-ene, C~20~H~25~BrO~3~S
;
_journal_issue 4
_journal_name_full 'Zeitschrift f\"ur Kristallographie - New Crystal Structures'
_journal_page_first 539
_journal_page_last 540
_journal_volume 217
_journal_year 2002
_chemical_formula_structural 'C20 H25 BrO3 S'
_chemical_formula_sum 'C20 H25 Br O3 S'
_chemical_formula_weight 425.37
_space_group_IT_number 4
_symmetry_cell_setting monoclinic
_symmetry_space_group_name_Hall 'P 2yb'
_symmetry_space_group_name_H-M 'P 1 21 1'
_cell_angle_alpha 90.00
_cell_angle_beta 91.040(10)
_cell_angle_gamma 90.00
_cell_formula_units_Z 2
_cell_length_a 9.981(3)
_cell_length_b 10.765(3)
_cell_length_c 9.565(3)
_cell_measurement_temperature 295(2)
_cell_volume 1027.6(5)
_diffrn_ambient_temperature 295(2)
_exptl_crystal_density_diffrn 1.375
_cod_original_sg_symbol_H-M 'P 21'
_cod_original_formula_sum 'C20 H25 Br1 O3 S1'
_cod_database_code 8100759

loop_
_symmetry_equiv_pos_as_xyz
'x, y, z'
'-x, y+1/2, -z'

loop_
_atom_site_label
_atom_site_type_symbol
_atom_site_fract_x
_atom_site_fract_y
_atom_site_fract_z
_atom_site_U_iso_or_equiv
_atom_site_adp_type
_atom_site_occupancy
_atom_site_symmetry_multiplicity
_atom_site_Wyckoff_symbol
_atom_site_calc_flag
_atom_site_refinement_flags
_atom_site_disorder_assembly
_atom_site_disorder_group
Br1 Br 0.59858(9) 0.8435 0.09700(13) 0.1401(6) Uani 1 2 a d . . .
S1 S -0.03361(17) 0.8534(3) -0.0074(2) 0.0517(5) Uani 1 2 a d . . .
O1 O -0.0457(4) 0.8261(5) -0.1681(4) 0.0555(14) Uani 1 2 a d . . .
O2 O -0.0842(6) 0.9774(6) 0.0062(5) 0.0617(17) Uani 1 2 a d . . .
O3 O -0.0917(5) 0.7553(5) 0.0701(5) 0.0574(16) Uani 1 2 a d . . .
C1 C -0.2177(10) 0.5784(9) -0.4969(9) 0.069(3) Uani 1 2 a d . . .
C2 C -0.3670(11) 0.5885(12) -0.5111(12) 0.099(3) Uani 1 2 a d . . .
H2 H -0.3852 0.6529 -0.5813 0.12(4) Uiso 1 2 a calc R . .
C3 C -0.4091(11) 0.6428(11) -0.3693(12) 0.091(3) Uani 1 2 a d . . .
H31 H -0.4839 0.6995 -0.3823 0.20(7) Uiso 1 2 a calc R . .
H32 H -0.4361 0.5768 -0.3068 0.06(3) Uiso 1 2 a calc R . .
C4 C -0.2883(9) 0.7113(9) -0.3085(10) 0.080(3) Uani 1 2 a d . . .
H41 H -0.3100 0.7979 -0.2923 0.12(4) Uiso 1 2 a calc R . .
H42 H -0.2600 0.6742 -0.2204 0.08(3) Uiso 1 2 a calc R . .
C5 C -0.1784(9) 0.7002(7) -0.4152(8) 0.056(2) Uani 1 2 a d . . .
H5 H -0.1900 0.7696 -0.4807 0.040(19) Uiso 1 2 a calc R . .
C6 C -0.0306(9) 0.6977(8) -0.3713(8) 0.056(2) Uani 1 2 a d . . .
H6 H 0.0126 0.7703 -0.4129 0.05(2) Uiso 1 2 a calc R . .
C7 C 0.0371(11) 0.5789(11) -0.4324(9) 0.066(3) Uani 1 2 a d . . .
C8 C -0.0370(12) 0.4701(10) -0.3810(9) 0.067(3) Uani 1 2 a d . . .
H8 H 0.0042 0.4052 -0.3326 0.10(4) Uiso 1 2 a calc R . .
C9 C -0.1656(12) 0.4726(9) -0.4094(9) 0.069(3) Uani 1 2 a d . . .
H91 H -0.2226 0.4113 -0.3766 0.018(17) Uiso 1 2 a calc R . .
C10 C -0.1356(14) 0.5768(10) -0.6282(10) 0.095(4) Uani 1 2 a d . . .
H101 H -0.1557 0.5020 -0.6810 0.08(3) Uiso 1 2 a calc R . .
H102 H -0.1597 0.6477 -0.6860 0.08(3) Uiso 1 2 a calc R . .
C11 C 0.0108(13) 0.5812(12) -0.5940(10) 0.097(4) Uani 1 2 a d . . .
H111 H 0.0490 0.6562 -0.6328 0.05(3) Uiso 1 2 a calc R . .
H112 H 0.0547 0.5105 -0.6364 0.08(3) Uiso 1 2 a calc R . .
C12 C -0.4470(16) 0.4763(15) -0.5553(19) 0.150(5) Uani 1 2 a d . . .
H121 H -0.3973 0.4292 -0.6220 0.12(4) Uiso 1 2 a calc R . .
H122 H -0.5305 0.5024 -0.5970 0.27(11) Uiso 1 2 a calc R . .
H123 H -0.4641 0.4255 -0.4750 0.38(16) Uiso 1 2 a calc R . .
C13 C 0.1897(11) 0.5710(14) -0.4004(16) 0.108(4) Uani 1 2 a d . . .
H131 H 0.2093 0.4951 -0.3515 0.33(12) Uiso 1 2 a calc R . .
H132 H 0.2166 0.6404 -0.3434 0.27(9) Uiso 1 2 a calc R . .
H133 H 0.2377 0.5728 -0.4864 0.18(7) Uiso 1 2 a calc R . .
C14 C -0.0038(9) 0.7024(7) -0.2146(8) 0.059(2) Uani 1 2 a d . . .
H141 H -0.0546 0.6385 -0.1677 0.06(2) Uiso 1 2 a calc R . .
H142 H 0.0907 0.6895 -0.1940 0.07(3) Uiso 1 2 a calc R . .
C15 C 0.1400(6) 0.8562(11) 0.0258(7) 0.0451(18) Uani 1 2 a d . . .
C16 C 0.2172(11) 0.9556(9) -0.0060(8) 0.060(3) Uani 1 2 a d . . .
H16 H 0.1782 1.0275 -0.0421 0.017(18) Uiso 1 2 a calc R . .
C17 C 0.3542(11) 0.9491(10) 0.0159(9) 0.068(3) Uani 1 2 a d . . .
H17 H 0.4080 1.0161 -0.0080 0.09(3) Uiso 1 2 a calc R . .
C18 C 0.4111(8) 0.8447(15) 0.0724(9) 0.080(2) Uani 1 2 a d . . .
C19 C 0.3363(12) 0.7460(12) 0.1083(10) 0.080(3) Uani 1 2 a d . . .
H19 H 0.3753 0.6762 0.1495 0.12(4) Uiso 1 2 a calc R . .
C20 C 0.2000(11) 0.7517(10) 0.0821(8) 0.063(3) Uani 1 2 a d . . .
H20 H 0.1472 0.6832 0.1029 0.06(3) Uiso 1 2 a calc R . .

loop_
_atom_site_aniso_label
_atom_site_aniso_U_11
_atom_site_aniso_U_22
_atom_site_aniso_U_33
_atom_site_aniso_U_23
_atom_site_aniso_U_13
_atom_site_aniso_U_12
Br1 0.0657(6) 0.1940(13) 0.1602(11) -0.0359(14) -0.0072(6) -0.0010(13)
S1 0.0624(11) 0.0440(14) 0.0485(13) -0.0018(15) 0.0019(9) -0.0026(19)
O1 0.090(3) 0.030(4) 0.046(3) -0.003(3) -0.014(2) 0.010(3)
O2 0.085(4) 0.035(4) 0.065(4) -0.015(3) -0.007(3) 0.014(3)
O3 0.063(4) 0.063(4) 0.046(3) -0.003(3) 0.007(3) -0.010(3)
C1 0.092(8) 0.065(7) 0.052(6) 0.000(6) 0.000(6) -0.011(7)
C2 0.123(11) 0.092(9) 0.081(8) -0.013(9) -0.038(7) -0.015(8)
C3 0.093(8) 0.075(8) 0.106(10) -0.012(8) -0.008(7) 0.004(8)
C4 0.087(7) 0.074(8) 0.080(8) -0.001(6) -0.007(6) 0.014(6)
C5 0.089(7) 0.032(5) 0.048(6) 0.010(5) -0.007(5) -0.002(5)
C6 0.089(7) 0.033(6) 0.045(6) -0.001(5) 0.001(5) -0.002(6)
C7 0.093(8) 0.053(7) 0.053(6) -0.025(6) 0.024(5) -0.003(7)
C8 0.106(8) 0.045(7) 0.049(6) -0.015(6) 0.013(6) 0.014(7)
C9 0.111(9) 0.034(6) 0.062(6) -0.005(5) 0.018(6) -0.017(7)
C10 0.187(14) 0.056(7) 0.041(7) -0.004(6) -0.003(8) -0.008(9)
C11 0.174(14) 0.060(8) 0.059(8) -0.008(7) 0.042(9) 0.005(10)
C12 0.137(12) 0.163(12) 0.150(13) -0.080(12) -0.014(11) -0.018(12)
C13 0.078(9) 0.100(10) 0.147(11) -0.027(10) 0.030(8) 0.012(8)
C14 0.092(8) 0.031(5) 0.053(6) -0.001(4) -0.010(5) 0.005(5)
C15 0.058(4) 0.037(5) 0.040(5) -0.021(6) 0.004(4) -0.010(7)
C16 0.092(8) 0.039(7) 0.050(6) 0.003(5) 0.002(6) -0.014(7)
C17 0.073(8) 0.070(9) 0.063(7) -0.022(6) 0.028(6) -0.023(7)
C18 0.089(6) 0.087(8) 0.064(6) -0.011(8) -0.002(5) -0.003(11)
C19 0.075(8) 0.083(9) 0.081(8) 0.015(7) -0.005(6) 0.021(7)
C20 0.074(8) 0.044(6) 0.072(7) -0.005(6) 0.002(6) -0.006(6)

loop_
_geom_bond_atom_site_label_1
_geom_bond_atom_site_label_2
_geom_bond_distance
_geom_bond_site_symmetry_2
_geom_bond_publ_flag
Br1 C18 1.882(8) . ?
S1 O3 1.420(5) . ?
S1 O2 1.435(6) . ?
S1 O1 1.568(4) . ?
S1 C15 1.756(6) . ?
O1 C14 1.467(8) . ?
C1 C2 1.498(13) . ?
C1 C9 1.501(12) . ?
C1 C10 1.511(12) . ?
C1 C5 1.573(11) . ?
C2 C12 1.505(15) . ?
C2 C3 1.542(12) . ?
C3 C4 1.520(11) . ?
C4 C5 1.516(10) . ?
C5 C6 1.527(10) . ?
C6 C14 1.518(9) . ?
C6 C7 1.565(11) . ?
C7 C8 1.474(13) . ?
C7 C13 1.551(14) . ?
C7 C11 1.563(11) . ?
C8 C9 1.307(10) . ?
C10 C11 1.493(14) . ?
C15 C16 1.357(11) . ?
C15 C20 1.379(11) . ?
C16 C17 1.382(12) . ?
C17 C18 1.366(13) . ?
C18 C19 1.346(13) . ?
C19 C20 1.380(13) . ?

loop_
_cod_related_entry_id
_cod_related_entry_database
_cod_related_entry_code
1 ChemSpider 30653826
